data_4501421
loop_
_publ_author_name
'Chen, Kai'
'Feng, Xing'
'Liang, Li-Li'
'Zhang, Yun-Qian'
'Zhu, Qian-Jiang'
'Xue, Sai-Feng'
'Tao, Zhu'

_publ_section_title
;
 Coordination and Supramolecular Self-Assemblies of Alkali and Alkaline
 Earth Metal Ions to Cucurbit[5]uril in the Presence of Nitrophenol
;
_journal_issue 12
_journal_name_full 'Crystal Growth &amp; Design'
_journal_page_first 5712
_journal_paper_doi 10.1021/cg201272e
_journal_volume 11
_journal_year 2011
_chemical_formula_moiety 'C36 H35 N21 O13 Rb2, 7(C6 H5 N O3), 2Cl, 4(H2 O)'
_chemical_formula_sum 'C78 H78 Cl2 N28 O38 Rb2'
_chemical_formula_weight 2257.52
_chemical_name_systematic
;
 ?
;
_space_group_IT_number 2
_symmetry_cell_setting triclinic
_symmetry_space_group_name_Hall '-P 1'
_symmetry_space_group_name_H-M 'P -1'
_atom_sites_solution_hydrogens geom
_atom_sites_solution_primary direct
_atom_sites_solution_secondary difmap
_audit_creation_method SHELXL-97
_cell_angle_alpha 81.556(3)
_cell_angle_beta 78.978(3)
_cell_angle_gamma 81.251(3)
_cell_formula_units_Z 2
_cell_length_a 10.3714(8)
_cell_length_b 18.4416(15)
_cell_length_c 24.7943(19)
_cell_measurement_temperature 223(2)
_cell_volume 4566.6(6)
_computing_structure_refinement 'SHELXL-97 (Sheldrick, 1997)'
_diffrn_ambient_temperature 223(2)
_diffrn_measured_fraction_theta_full 0.985
_diffrn_measured_fraction_theta_max 0.985
_diffrn_measurement_device_type 'Bruker CCD Area Detector'
_diffrn_measurement_method '\f and \w scan'
_diffrn_radiation_monochromator graphite
_diffrn_radiation_source 'fine-focus sealed tube'
_diffrn_radiation_type MoK\a
_diffrn_radiation_wavelength 0.71073
_diffrn_reflns_av_R_equivalents 0.0459
_diffrn_reflns_av_sigmaI/netI 0.0531
_diffrn_reflns_limit_h_max 12
_diffrn_reflns_limit_h_min -11
_diffrn_reflns_limit_k_max 21
_diffrn_reflns_limit_k_min -21
_diffrn_reflns_limit_l_max 29
_diffrn_reflns_limit_l_min -29
_diffrn_reflns_number 49234
_diffrn_reflns_theta_full 25.10
_diffrn_reflns_theta_max 25.10
_diffrn_reflns_theta_min 0.84
_exptl_absorpt_coefficient_mu 1.239
_exptl_absorpt_correction_T_max 0.7637
_exptl_absorpt_correction_T_min 0.7152
_exptl_absorpt_correction_type multi-scan
_exptl_absorpt_process_details 'SADABS (Bruker, 2008)'
_exptl_crystal_colour colorless
_exptl_crystal_density_diffrn 1.642
_exptl_crystal_density_method 'not measured'
_exptl_crystal_description prism
_exptl_crystal_F_000 2308
_exptl_crystal_size_max 0.29
_exptl_crystal_size_mid 0.25
_exptl_crystal_size_min 0.23
_refine_diff_density_max 0.717
_refine_diff_density_min -1.086
_refine_diff_density_rms 0.094
_refine_ls_extinction_method none
_refine_ls_goodness_of_fit_ref 1.093
_refine_ls_hydrogen_treatment constr
_refine_ls_matrix_type full
_refine_ls_number_parameters 1334
_refine_ls_number_reflns 16028
_refine_ls_number_restraints 0
_refine_ls_restrained_S_all 1.093
_refine_ls_R_factor_all 0.0878
_refine_ls_R_factor_gt 0.0548
_refine_ls_shift/su_max 0.002
_refine_ls_shift/su_mean 0.000
_refine_ls_structure_factor_coef Fsqd
_refine_ls_weighting_details 'calc w=1/[\s^2^(Fo^2^)+(0.1082P)^2^+0.0000P] where P=(Fo^2^+2Fc^2^)/3'
_refine_ls_weighting_scheme calc
_refine_ls_wR_factor_gt 0.1611
_refine_ls_wR_factor_ref 0.1768
_reflns_number_gt 11237
_reflns_number_total 16028
_reflns_threshold_expression >2sigma(I)
_cod_data_source_file cg201272e_si_002.cif
_cod_data_source_block complex03
_cod_database_code 4501421

loop_
_symmetry_equiv_pos_as_xyz
'x, y, z'
'-x, -y, -z'

loop_
_atom_site_label
_atom_site_type_symbol
_atom_site_fract_x
_atom_site_fract_y
_atom_site_fract_z
_atom_site_U_iso_or_equiv
_atom_site_adp_type
_atom_site_occupancy
_atom_site_symmetry_multiplicity
_atom_site_calc_flag
_atom_site_refinement_flags
O1W O 0.7029(3) 0.54759(18) 0.35377(15) 0.0541(9) Uani 1 1 d .
O2W O 1.2096(3) -0.1294(2) 0.69863(14) 0.0538(9) Uani 1 1 d .
H2WA H 1.1631 -0.1516 0.6835 0.065 Uiso 1 1 d R
H2WB H 1.2725 -0.1554 0.7112 0.065 Uiso 1 1 d R
O3W O 0.7536(3) 0.41248(19) 0.07550(14) 0.0536(9) Uani 1 1 d .
O4W O 0.8330(4) 0.4031(2) 0.50402(14) 0.0623(10) Uani 1 1 d .
Rb1 Rb 0.66193(4) 0.33441(2) 0.211985(18) 0.04052(14) Uani 1 1 d .
Rb2 Rb -0.15116(4) 0.38510(2) 0.322259(18) 0.03866(14) Uani 1 1 d .
Cl1 Cl 0.50867(14) 0.39733(8) 0.54394(6) 0.0595(4) Uani 1 1 d .
Cl2 Cl 0.2720(13) 0.3583(5) 0.2639(4) 0.529(9) Uani 1 1 d .
C1 C 0.4169(4) 0.2911(2) 0.12971(15) 0.0264(9) Uani 1 1 d .
C2 C 0.3696(4) 0.4152(2) 0.07957(15) 0.0284(9) Uani 1 1 d .
H2A H 0.4657 0.4092 0.0670 0.034 Uiso 1 1 calc R
H2B H 0.3275 0.4308 0.0468 0.034 Uiso 1 1 calc R
C3 C 0.4208(4) 0.4887(2) 0.14587(15) 0.0272(9) Uani 1 1 d .
C4 C 0.4241(4) 0.5735(2) 0.21388(16) 0.0290(9) Uani 1 1 d .
H4A H 0.5201 0.5629 0.2023 0.035 Uiso 1 1 calc R
H4B H 0.4011 0.6274 0.2103 0.035 Uiso 1 1 calc R
C5 C 0.4720(4) 0.4909(2) 0.29663(16) 0.0252(9) Uani 1 1 d .
C6 C 0.4812(4) 0.4283(2) 0.39120(16) 0.0274(9) Uani 1 1 d .
H6A H 0.5773 0.4214 0.3787 0.033 Uiso 1 1 calc R
H6B H 0.4639 0.4471 0.4272 0.033 Uiso 1 1 calc R
C7 C 0.4968(4) 0.3006(2) 0.36952(15) 0.0248(9) Uani 1 1 d .
C8 C 0.4749(4) 0.1697(2) 0.36825(16) 0.0267(9) Uani 1 1 d .
H8A H 0.4574 0.1315 0.3997 0.032 Uiso 1 1 calc R
H8B H 0.5711 0.1661 0.3562 0.032 Uiso 1 1 calc R
C9 C 0.4673(4) 0.1719(2) 0.26882(16) 0.0266(9) Uani 1 1 d .
C10 C 0.4132(4) 0.1638(2) 0.17719(15) 0.0269(9) Uani 1 1 d .
H10A H 0.5095 0.1615 0.1663 0.032 Uiso 1 1 calc R
H10B H 0.3863 0.1210 0.1651 0.032 Uiso 1 1 calc R
C11 C 0.2685(4) 0.1244(2) 0.27027(15) 0.0239(8) Uani 1 1 d .
H11 H 0.2718 0.0729 0.2626 0.029 Uiso 1 1 calc R
C12 C 0.2886(4) 0.1271(2) 0.33053(15) 0.0244(8) Uani 1 1 d .
H12 H 0.2904 0.0775 0.3523 0.029 Uiso 1 1 calc R
C13 C 0.3198(4) 0.2549(2) 0.43225(15) 0.0249(9) Uani 1 1 d .
H13 H 0.3352 0.2217 0.4662 0.030 Uiso 1 1 calc R
C14 C 0.3227(4) 0.3363(2) 0.43957(15) 0.0242(8) Uani 1 1 d .
H14 H 0.3371 0.3412 0.4771 0.029 Uiso 1 1 calc R
C15 C 0.2994(4) 0.5317(2) 0.36589(16) 0.0251(8) Uani 1 1 d .
H15 H 0.3080 0.5639 0.3933 0.030 Uiso 1 1 calc R
C16 C 0.2803(4) 0.5772(2) 0.30964(15) 0.0262(9) Uani 1 1 d .
H16 H 0.2850 0.6304 0.3099 0.031 Uiso 1 1 calc R
C17 C 0.2268(4) 0.5707(2) 0.16487(16) 0.0289(9) Uani 1 1 d .
H17 H 0.2211 0.6231 0.1484 0.035 Uiso 1 1 calc R
C18 C 0.2089(4) 0.5191(2) 0.12268(16) 0.0277(9) Uani 1 1 d .
H18 H 0.1904 0.5479 0.0874 0.033 Uiso 1 1 calc R
C19 C 0.2042(4) 0.3188(2) 0.10458(15) 0.0236(8) Uani 1 1 d .
H19 H 0.1898 0.3191 0.0662 0.028 Uiso 1 1 calc R
C20 C 0.2195(4) 0.2393(2) 0.13485(15) 0.0251(8) Uani 1 1 d .
H20 H 0.2115 0.2023 0.1109 0.030 Uiso 1 1 calc R
C21 C 0.0363(4) 0.3093(2) 0.18186(15) 0.0247(9) Uani 1 1 d .
C22 C 0.0366(4) 0.4319(2) 0.12762(16) 0.0273(9) Uani 1 1 d .
H22A H 0.0468 0.4464 0.0875 0.033 Uiso 1 1 calc R
H22B H -0.0585 0.4374 0.1426 0.033 Uiso 1 1 calc R
C23 C 0.0422(4) 0.5071(2) 0.20097(16) 0.0278(9) Uani 1 1 d .
C24 C 0.0827(4) 0.5982(2) 0.25801(16) 0.0303(9) Uani 1 1 d .
H24A H 0.1048 0.6487 0.2473 0.036 Uiso 1 1 calc R
H24B H -0.0132 0.6013 0.2707 0.036 Uiso 1 1 calc R
C25 C 0.0757(4) 0.1785(2) 0.21963(15) 0.0254(9) Uani 1 1 d .
H25A H 0.0982 0.1346 0.2000 0.030 Uiso 1 1 calc R
H25B H -0.0205 0.1854 0.2317 0.030 Uiso 1 1 calc R
C26 C 0.1380(4) 0.1900(2) 0.40954(15) 0.0266(9) Uani 1 1 d .
H26A H 0.0413 0.1966 0.4199 0.032 Uiso 1 1 calc R
H26B H 0.1725 0.1463 0.4326 0.032 Uiso 1 1 calc R
C27 C 0.1139(4) 0.3223(2) 0.42104(15) 0.0254(9) Uani 1 1 d .
C28 C 0.1456(4) 0.4487(2) 0.43386(15) 0.0289(9) Uani 1 1 d .
H28A H 0.1840 0.4646 0.4626 0.035 Uiso 1 1 calc R
H28B H 0.0491 0.4548 0.4453 0.035 Uiso 1 1 calc R
C29 C 0.0911(4) 0.5180(2) 0.34649(16) 0.0268(9) Uani 1 1 d .
C30 C 0.0834(4) 0.1926(2) 0.31660(15) 0.0262(9) Uani 1 1 d .
N1 N 0.3513(3) 0.23042(17) 0.14923(13) 0.0264(7) Uani 1 1 d .
N2 N 0.3304(3) 0.34406(18) 0.10532(13) 0.0279(7) Uani 1 1 d .
N3 N 0.3358(3) 0.47225(18) 0.11502(13) 0.0298(8) Uani 1 1 d .
N4 N 0.3576(3) 0.54327(18) 0.17689(13) 0.0285(8) Uani 1 1 d .
N5 N 0.3893(3) 0.54400(18) 0.27119(13) 0.0273(7) Uani 1 1 d .
N6 N 0.4205(3) 0.48221(18) 0.35197(12) 0.0265(7) Uani 1 1 d .
N7 N 0.4320(3) 0.35773(17) 0.39766(13) 0.0269(7) Uani 1 1 d .
N8 N 0.4274(3) 0.24110(17) 0.38646(12) 0.0250(7) Uani 1 1 d .
N9 N 0.4145(3) 0.15491(18) 0.32311(12) 0.0253(7) Uani 1 1 d .
N10 N 0.3796(3) 0.15909(18) 0.23706(13) 0.0277(7) Uani 1 1 d .
N11 N 0.1729(3) 0.17704(17) 0.35188(12) 0.0245(7) Uani 1 1 d .
N12 N 0.1391(3) 0.16543(17) 0.26811(12) 0.0254(7) Uani 1 1 d .
N13 N 0.1131(3) 0.24183(18) 0.18179(12) 0.0258(7) Uani 1 1 d .
N14 N 0.0897(3) 0.35497(17) 0.13783(13) 0.0276(7) Uani 1 1 d .
N15 N 0.0976(3) 0.48153(18) 0.15118(13) 0.0276(7) Uani 1 1 d .
N16 N 0.1179(3) 0.55838(18) 0.20968(13) 0.0293(8) Uani 1 1 d .
N17 N 0.1492(3) 0.56405(18) 0.30349(13) 0.0286(8) Uani 1 1 d .
N18 N 0.1791(3) 0.49596(18) 0.38243(13) 0.0281(8) Uani 1 1 d .
N19 N 0.1917(3) 0.37120(18) 0.43005(13) 0.0286(8) Uani 1 1 d .
N20 N 0.1883(3) 0.25388(17) 0.42125(13) 0.0257(7) Uani 1 1 d .
O1 O 0.5300(3) 0.29661(16) 0.13324(11) 0.0326(7) Uani 1 1 d .
O2 O 0.5360(3) 0.46024(16) 0.14584(11) 0.0337(7) Uani 1 1 d .
O3 O 0.5744(3) 0.45779(15) 0.27459(11) 0.0311(6) Uani 1 1 d .
O4 O 0.5997(3) 0.30170(15) 0.33564(11) 0.0314(6) Uani 1 1 d .
O5 O 0.5750(3) 0.19392(15) 0.25078(11) 0.0316(6) Uani 1 1 d .
O6 O -0.0297(3) 0.22498(15) 0.32712(11) 0.0307(6) Uani 1 1 d .
O7 O -0.0632(3) 0.32520(15) 0.21562(11) 0.0304(6) Uani 1 1 d .
O8 O -0.0574(3) 0.48927(16) 0.23131(11) 0.0349(7) Uani 1 1 d .
O9 O -0.0200(3) 0.50003(16) 0.35258(12) 0.0346(7) Uani 1 1 d .
O10 O -0.0018(3) 0.33577(15) 0.41459(11) 0.0321(7) Uani 1 1 d .
C31 C -0.2392(5) 0.9948(3) 0.0888(2) 0.0515(13) Uani 1 1 d .
C32 C -0.2684(6) 1.0275(3) 0.1370(2) 0.0615(16) Uani 1 1 d .
H32 H -0.3208 1.0048 0.1683 0.074 Uiso 1 1 calc R
C33 C -0.2232(5) 1.0918(3) 0.1404(2) 0.0492(13) Uani 1 1 d .
H33 H -0.2436 1.1131 0.1737 0.059 Uiso 1 1 calc R
C34 C -0.1475(5) 1.1256(3) 0.09478(18) 0.0401(11) Uani 1 1 d .
C35 C -0.1147(6) 1.0943(3) 0.0456(2) 0.0549(14) Uani 1 1 d .
H35 H -0.0604 1.1169 0.0149 0.066 Uiso 1 1 calc R
C36 C -0.1628(5) 1.0298(3) 0.0423(2) 0.0513(13) Uani 1 1 d .
H36 H -0.1443 1.0092 0.0087 0.062 Uiso 1 1 calc R
C37 C 0.1329(5) 0.9692(3) 0.17110(19) 0.0479(13) Uani 1 1 d .
H37 H 0.0651 0.9988 0.1918 0.057 Uiso 1 1 calc R
C38 C 0.1602(5) 0.8963(3) 0.18926(18) 0.0426(12) Uani 1 1 d .
H38 H 0.1138 0.8756 0.2230 0.051 Uiso 1 1 calc R
C39 C 0.2038(5) 1.0002(2) 0.12243(18) 0.0385(11) Uani 1 1 d .
C40 C 0.3035(5) 0.9558(2) 0.09164(19) 0.0462(12) Uani 1 1 d .
H40 H 0.3537 0.9768 0.0590 0.055 Uiso 1 1 calc R
C41 C 0.3285(5) 0.8821(3) 0.10877(19) 0.0469(12) Uani 1 1 d .
H41 H 0.3936 0.8517 0.0875 0.056 Uiso 1 1 calc R
C42 C 0.2576(4) 0.8529(2) 0.15736(17) 0.0351(10) Uani 1 1 d .
C43 C 0.4458(5) 0.8046(3) -0.02659(19) 0.0484(13) Uani 1 1 d .
H43 H 0.3748 0.8150 -0.0462 0.058 Uiso 1 1 calc R
C44 C 0.5323(5) 0.8544(3) -0.03082(17) 0.0437(12) Uani 1 1 d .
H44 H 0.5199 0.8994 -0.0537 0.052 Uiso 1 1 calc R
C45 C 0.4637(5) 0.7390(3) 0.0068(2) 0.0450(12) Uani 1 1 d .
C46 C 0.6390(5) 0.8409(2) -0.00227(17) 0.0366(10) Uani 1 1 d .
C47 C 0.5682(5) 0.7218(3) 0.0358(2) 0.0513(13) Uani 1 1 d .
H47 H 0.5802 0.6759 0.0577 0.062 Uiso 1 1 calc R
C48 C 0.6545(5) 0.7731(3) 0.0319(2) 0.0458(12) Uani 1 1 d .
H48 H 0.7243 0.7628 0.0522 0.055 Uiso 1 1 calc R
C49 C 0.9585(4) 0.6280(3) 0.02373(18) 0.0400(11) Uani 1 1 d .
H49 H 0.9983 0.6273 -0.0136 0.048 Uiso 1 1 calc R
C50 C 0.9887(4) 0.6775(3) 0.05403(19) 0.0441(12) Uani 1 1 d .
H50 H 1.0469 0.7121 0.0375 0.053 Uiso 1 1 calc R
C51 C 0.9322(5) 0.6758(3) 0.10899(18) 0.0412(11) Uani 1 1 d .
C52 C 0.8445(5) 0.6272(3) 0.13420(17) 0.0403(11) Uani 1 1 d .
H52 H 0.8079 0.6269 0.1719 0.048 Uiso 1 1 calc R
C53 C 0.8114(4) 0.5791(2) 0.10360(17) 0.0377(11) Uani 1 1 d .
H53 H 0.7497 0.5464 0.1199 0.045 Uiso 1 1 calc R
C54 C 0.8697(4) 0.5791(2) 0.04795(17) 0.0347(10) Uani 1 1 d .
C55 C 0.5934(5) 0.7564(3) 0.2193(2) 0.0487(12) Uani 1 1 d .
H55 H 0.6277 0.7395 0.1847 0.058 Uiso 1 1 calc R
C56 C 0.5462(5) 0.8304(3) 0.2216(2) 0.0493(12) Uani 1 1 d .
H56 H 0.5503 0.8643 0.1893 0.059 Uiso 1 1 calc R
C57 C 0.4927(4) 0.8533(3) 0.2729(2) 0.0453(12) Uani 1 1 d .
C58 C 0.4855(5) 0.8035(3) 0.3204(2) 0.0479(12) Uani 1 1 d .
H58 H 0.4472 0.8198 0.3548 0.057 Uiso 1 1 calc R
C59 C 0.5341(5) 0.7304(3) 0.3176(2) 0.0439(11) Uani 1 1 d .
H59 H 0.5289 0.6965 0.3499 0.053 Uiso 1 1 calc R
C60 C 0.5908(5) 0.7071(3) 0.2668(2) 0.0447(12) Uani 1 1 d .
C61 C 0.7412(4) 0.1838(2) 0.43935(17) 0.0364(10) Uani 1 1 d .
H61 H 0.7955 0.2037 0.4075 0.044 Uiso 1 1 calc R
C62 C 0.6593(4) 0.2303(2) 0.47386(17) 0.0312(10) Uani 1 1 d .
C63 C 0.7436(5) 0.1091(3) 0.45122(18) 0.0399(11) Uani 1 1 d .
H63 H 0.7999 0.0773 0.4280 0.048 Uiso 1 1 calc R
C64 C 0.6622(5) 0.0808(2) 0.49792(18) 0.0409(11) Uani 1 1 d .
C65 C 0.5762(4) 0.2012(3) 0.52022(18) 0.0388(11) Uani 1 1 d .
H65 H 0.5192 0.2331 0.5432 0.047 Uiso 1 1 calc R
C66 C 0.9079(4) 0.2074(3) 0.55063(18) 0.0398(11) Uani 1 1 d .
H66 H 0.9191 0.2366 0.5161 0.048 Uiso 1 1 calc R
C67 C 0.9248(5) 0.1323(2) 0.55335(18) 0.0386(11) Uani 1 1 d .
H67 H 0.9468 0.1095 0.5207 0.046 Uiso 1 1 calc R
C68 C 0.8739(5) 0.2410(3) 0.5993(2) 0.0437(12) Uani 1 1 d .
C69 C 0.9096(4) 0.0899(3) 0.60417(19) 0.0402(11) Uani 1 1 d .
C70 C 0.8779(5) 0.1218(3) 0.65287(19) 0.0480(12) Uani 1 1 d .
H70 H 0.8693 0.0921 0.6872 0.058 Uiso 1 1 calc R
C71 C 0.8596(5) 0.1956(3) 0.6504(2) 0.0568(14) Uani 1 1 d .
H71 H 0.8367 0.2175 0.6834 0.068 Uiso 1 1 calc R
C72 C 0.5768(5) 0.1271(3) 0.53238(18) 0.0447(12) Uani 1 1 d .
H72 H 0.5205 0.1072 0.5636 0.054 Uiso 1 1 calc R
C73 C 1.1621(5) 0.1974(3) 0.6988(2) 0.0544(14) Uani 1 1 d .
H73 H 1.1434 0.2412 0.7156 0.065 Uiso 1 1 calc R
C74 C 1.1902(5) 0.1998(3) 0.6421(2) 0.0480(13) Uani 1 1 d .
C75 C 1.2219(5) 0.1373(3) 0.6162(2) 0.0486(13) Uani 1 1 d .
H75 H 1.2430 0.1407 0.5773 0.058 Uiso 1 1 calc R
C76 C 1.2224(5) 0.0692(3) 0.6478(2) 0.0537(14) Uani 1 1 d .
H76 H 1.2453 0.0256 0.6308 0.064 Uiso 1 1 calc R
C77 C 1.1883(5) 0.0656(3) 0.7055(2) 0.0558(14) Uani 1 1 d .
C78 C 1.1617(5) 0.1297(4) 0.7304(2) 0.0593(15) Uani 1 1 d .
H78 H 1.1433 0.1271 0.7692 0.071 Uiso 1 1 calc R
N21 N 0.9687(5) 0.7282(3) 0.1415(2) 0.0605(12) Uani 1 1 d .
N22 N 0.3704(6) 0.6864(3) 0.0105(2) 0.0716(15) Uani 1 1 d .
N23 N 0.2837(4) 0.7742(2) 0.17501(16) 0.0445(10) Uani 1 1 d .
N24 N 0.4475(4) 0.9303(3) 0.2766(2) 0.0622(13) Uani 1 1 d .
N25 N -0.0992(5) 1.1946(2) 0.0989(2) 0.0543(11) Uani 1 1 d .
N26 N 0.6665(6) 0.0010(3) 0.5113(2) 0.0647(14) Uani 1 1 d .
N27 N 0.9308(4) 0.0101(2) 0.6067(2) 0.0539(11) Uani 1 1 d .
N28 N 1.1837(5) 0.2710(3) 0.6086(2) 0.0626(13) Uani 1 1 d .
O11 O 0.9192(5) 0.7264(2) 0.19020(17) 0.0793(13) Uani 1 1 d .
O12 O 1.0462(7) 0.7699(4) 0.1185(2) 0.131(2) Uani 1 1 d .
O13 O 0.8412(3) 0.53193(19) 0.01584(12) 0.0460(8) Uani 1 1 d .
H13A H 0.7873 0.5052 0.0346 0.069 Uiso 1 1 calc R
O14 O 0.2744(5) 0.7051(3) -0.0157(2) 0.0907(16) Uani 1 1 d .
O15 O 0.3899(6) 0.6270(3) 0.0367(2) 0.1000(18) Uani 1 1 d .
O16 O 0.7231(4) 0.88858(19) -0.00658(14) 0.0577(10) Uani 1 1 d .
H16A H 0.7851 0.9022 -0.0358 0.087 Uiso 1 1 d R
O17 O 0.4514(5) 0.9734(2) 0.2336(2) 0.0930(16) Uani 1 1 d .
O18 O 0.4060(5) 0.9513(2) 0.3224(2) 0.0843(13) Uani 1 1 d .
O19 O 0.6438(4) 0.63632(18) 0.26081(15) 0.0549(9) Uani 1 1 d .
H19A H 0.6364 0.6111 0.2916 0.082 Uiso 1 1 calc R
O20 O 0.3541(4) 0.73482(19) 0.14247(14) 0.0658(11) Uani 1 1 d .
O21 O 0.2347(4) 0.74994(18) 0.22182(13) 0.0580(10) Uani 1 1 d .
O22 O 0.1761(4) 1.07296(16) 0.10581(14) 0.0529(9) Uani 1 1 d .
H22 H 0.1046 1.0817 0.1205 0.079 Uiso 1 1 d R
O23 O -0.2876(5) 0.9315(3) 0.08782(18) 0.0889(15) Uani 1 1 d .
H23 H -0.2440 0.9101 0.0617 0.133 Uiso 1 1 calc R
O24 O -0.0130(5) 1.2181(2) 0.06059(17) 0.0770(12) Uani 1 1 d .
O25 O 0.6652(3) 0.30354(17) 0.46029(13) 0.0451(8) Uani 1 1 d .
H25 H 0.6127 0.3266 0.4835 0.068 Uiso 1 1 calc R
O26 O 0.5924(6) -0.0218(2) 0.55307(19) 0.0949(16) Uani 1 1 d .
O27 O 0.9287(5) -0.0179(2) 0.56529(18) 0.0735(12) Uani 1 1 d .
O28 O 0.9467(5) -0.0259(2) 0.65147(17) 0.0768(13) Uani 1 1 d .
O29 O 0.8555(4) 0.3145(2) 0.59960(16) 0.0663(11) Uani 1 1 d .
H29 H 0.8669 0.3352 0.5673 0.099 Uiso 1 1 calc R
O30 O 1.1514(5) 0.3270(3) 0.6316(2) 0.0870(14) Uani 1 1 d .
O31 O 1.2092(5) 0.2729(3) 0.55751(17) 0.0911(16) Uani 1 1 d .
O32 O 1.1796(5) 0.0003(3) 0.73903(15) 0.0791(13) Uani 1 1 d .
H32A H 1.1972 -0.0344 0.7198 0.119 Uiso 1 1 calc R
O33 O 0.7440(6) -0.0393(2) 0.48200(18) 0.0860(15) Uani 1 1 d .
O34 O -0.1416(4) 1.2246(2) 0.14063(17) 0.0676(11) Uani 1 1 d .

loop_
_atom_site_aniso_label
_atom_site_aniso_U_11
_atom_site_aniso_U_22
_atom_site_aniso_U_33
_atom_site_aniso_U_23
_atom_site_aniso_U_13
_atom_site_aniso_U_12
O1W 0.0400(19) 0.045(2) 0.082(3) -0.0155(18) -0.0156(18) -0.0080(16)
O2W 0.0287(18) 0.073(2) 0.062(2) -0.0093(18) -0.0141(16) -0.0039(17)
O3W 0.042(2) 0.055(2) 0.066(2) -0.0254(18) 0.0045(17) -0.0134(17)
O4W 0.074(3) 0.066(2) 0.054(2) -0.0280(18) 0.0044(19) -0.031(2)
Rb1 0.0340(3) 0.0448(3) 0.0445(3) -0.0067(2) -0.01029(19) -0.0051(2)
Rb2 0.0311(2) 0.0448(3) 0.0424(3) -0.01205(19) -0.00483(18) -0.00787(19)
Cl1 0.0650(9) 0.0547(8) 0.0623(8) -0.0229(6) -0.0109(7) -0.0037(7)
Cl2 0.88(3) 0.352(12) 0.409(13) -0.014(10) -0.269(16) -0.102(14)
C1 0.026(2) 0.033(2) 0.0213(19) -0.0101(16) -0.0027(16) -0.0030(18)
C2 0.027(2) 0.035(2) 0.0222(19) -0.0034(17) -0.0006(16) -0.0034(18)
C3 0.028(2) 0.026(2) 0.026(2) -0.0008(17) -0.0030(17) -0.0065(18)
C4 0.028(2) 0.028(2) 0.031(2) -0.0049(17) 0.0006(17) -0.0091(18)
C5 0.023(2) 0.024(2) 0.032(2) -0.0073(17) -0.0037(17) -0.0084(17)
C6 0.023(2) 0.031(2) 0.032(2) -0.0072(17) -0.0070(17) -0.0095(17)
C7 0.023(2) 0.032(2) 0.0204(19) -0.0001(16) -0.0099(17) -0.0032(17)
C8 0.025(2) 0.027(2) 0.029(2) -0.0025(17) -0.0106(17) 0.0007(17)
C9 0.027(2) 0.018(2) 0.033(2) -0.0044(16) -0.0051(18) 0.0021(17)
C10 0.023(2) 0.030(2) 0.028(2) -0.0113(17) -0.0029(16) 0.0023(17)
C11 0.025(2) 0.0175(19) 0.030(2) -0.0049(15) -0.0064(16) -0.0016(16)
C12 0.026(2) 0.021(2) 0.0257(19) -0.0046(15) -0.0031(16) -0.0002(16)
C13 0.027(2) 0.030(2) 0.0188(18) -0.0008(16) -0.0057(16) -0.0057(17)
C14 0.021(2) 0.031(2) 0.0207(18) -0.0036(16) -0.0031(15) -0.0036(17)
C15 0.021(2) 0.025(2) 0.032(2) -0.0124(16) -0.0036(16) -0.0039(16)
C16 0.028(2) 0.023(2) 0.030(2) -0.0128(16) -0.0035(17) -0.0030(17)
C17 0.032(2) 0.025(2) 0.028(2) 0.0006(17) -0.0056(17) -0.0046(18)
C18 0.028(2) 0.026(2) 0.028(2) -0.0010(16) -0.0041(17) -0.0017(17)
C19 0.022(2) 0.028(2) 0.0217(18) -0.0074(15) -0.0039(15) -0.0009(16)
C20 0.023(2) 0.030(2) 0.0238(19) -0.0076(16) -0.0043(16) -0.0031(17)
C21 0.022(2) 0.032(2) 0.024(2) -0.0080(16) -0.0081(17) -0.0054(17)
C22 0.024(2) 0.031(2) 0.027(2) -0.0027(17) -0.0084(16) 0.0021(17)
C23 0.026(2) 0.025(2) 0.031(2) 0.0003(17) -0.0106(18) 0.0027(17)
C24 0.030(2) 0.026(2) 0.034(2) -0.0086(17) -0.0043(18) 0.0043(17)
C25 0.025(2) 0.024(2) 0.029(2) -0.0063(16) -0.0046(16) -0.0057(16)
C26 0.028(2) 0.025(2) 0.026(2) -0.0049(16) 0.0007(17) -0.0096(17)
C27 0.028(2) 0.030(2) 0.0191(18) -0.0053(16) -0.0013(16) -0.0074(18)
C28 0.030(2) 0.030(2) 0.026(2) -0.0113(17) 0.0016(17) -0.0033(18)
C29 0.028(2) 0.022(2) 0.030(2) -0.0118(16) -0.0014(17) -0.0008(17)
C30 0.027(2) 0.025(2) 0.028(2) -0.0007(16) -0.0033(17) -0.0087(18)
N1 0.0209(17) 0.0277(18) 0.0308(17) -0.0043(14) -0.0058(14) -0.0017(14)
N2 0.0226(18) 0.0316(19) 0.0303(17) -0.0027(14) -0.0048(14) -0.0073(15)
N3 0.0289(19) 0.0295(19) 0.0333(18) -0.0086(15) -0.0087(15) -0.0015(15)
N4 0.0275(19) 0.0275(19) 0.0322(18) -0.0074(15) -0.0081(15) -0.0018(15)
N5 0.0260(18) 0.0266(18) 0.0270(17) -0.0010(14) -0.0013(14) -0.0021(14)
N6 0.0235(18) 0.0304(19) 0.0250(17) -0.0045(14) -0.0027(14) -0.0023(14)
N7 0.0231(18) 0.0281(19) 0.0298(17) -0.0080(14) 0.0001(14) -0.0063(14)
N8 0.0214(17) 0.0265(18) 0.0266(17) -0.0050(14) -0.0016(13) -0.0035(14)
N9 0.0222(17) 0.0294(18) 0.0233(16) -0.0007(13) -0.0033(13) -0.0036(14)
N10 0.0270(18) 0.0327(19) 0.0240(16) -0.0053(14) -0.0022(14) -0.0070(15)
N11 0.0249(18) 0.0254(18) 0.0236(16) -0.0061(13) -0.0025(14) -0.0034(14)
N12 0.0233(17) 0.0274(18) 0.0263(17) -0.0078(14) -0.0055(14) 0.0001(14)
N13 0.0192(17) 0.0300(19) 0.0262(17) -0.0037(14) 0.0000(13) -0.0012(14)
N14 0.0244(18) 0.0261(18) 0.0307(18) -0.0046(14) -0.0037(14) 0.0013(14)
N15 0.0253(18) 0.0293(19) 0.0298(18) -0.0078(14) -0.0041(14) -0.0051(14)
N16 0.0269(18) 0.0316(19) 0.0300(18) -0.0098(14) -0.0028(14) -0.0027(15)
N17 0.0212(17) 0.0317(19) 0.0323(18) -0.0026(15) -0.0054(14) -0.0018(14)
N18 0.0221(18) 0.0303(19) 0.0320(18) -0.0006(14) -0.0044(14) -0.0072(14)
N19 0.0230(18) 0.0292(19) 0.0330(18) -0.0071(14) -0.0013(14) -0.0023(14)
N20 0.0218(17) 0.0264(18) 0.0292(17) -0.0055(14) -0.0029(14) -0.0034(14)
O1 0.0212(15) 0.0427(17) 0.0360(16) -0.0072(13) -0.0080(12) -0.0041(13)
O2 0.0237(16) 0.0405(17) 0.0381(16) -0.0111(13) -0.0049(12) -0.0021(13)
O3 0.0282(16) 0.0306(16) 0.0318(15) -0.0074(12) 0.0011(12) -0.0003(13)
O4 0.0267(16) 0.0373(17) 0.0289(14) -0.0048(12) 0.0009(12) -0.0070(13)
O5 0.0238(15) 0.0385(17) 0.0326(15) -0.0026(12) -0.0035(12) -0.0076(13)
O6 0.0248(16) 0.0358(16) 0.0303(15) -0.0071(12) -0.0013(12) -0.0013(13)
O7 0.0196(14) 0.0382(17) 0.0344(15) -0.0117(13) -0.0020(12) -0.0032(12)
O8 0.0306(16) 0.0384(17) 0.0358(16) -0.0094(13) -0.0001(13) -0.0065(13)
O9 0.0252(16) 0.0370(17) 0.0418(17) -0.0057(13) -0.0050(13) -0.0050(13)
O10 0.0225(16) 0.0352(16) 0.0408(16) -0.0114(13) -0.0066(13) -0.0024(12)
C31 0.048(3) 0.061(3) 0.051(3) -0.015(3) -0.008(2) -0.016(3)
C32 0.066(4) 0.086(4) 0.039(3) -0.016(3) 0.001(3) -0.034(3)
C33 0.045(3) 0.066(4) 0.043(3) -0.025(2) -0.011(2) -0.007(3)
C34 0.042(3) 0.044(3) 0.038(3) -0.010(2) -0.018(2) 0.001(2)
C35 0.067(4) 0.055(3) 0.042(3) -0.006(2) -0.003(3) -0.014(3)
C36 0.058(3) 0.056(3) 0.042(3) -0.023(2) 0.001(2) -0.011(3)
C37 0.051(3) 0.042(3) 0.046(3) -0.014(2) 0.012(2) -0.008(2)
C38 0.055(3) 0.038(3) 0.033(2) -0.004(2) 0.004(2) -0.016(2)
C39 0.051(3) 0.025(2) 0.040(2) -0.0065(19) -0.002(2) -0.013(2)
C40 0.056(3) 0.034(3) 0.040(3) -0.006(2) 0.015(2) -0.007(2)
C41 0.057(3) 0.040(3) 0.038(3) -0.010(2) 0.010(2) -0.003(2)
C42 0.045(3) 0.029(2) 0.033(2) -0.0036(18) -0.006(2) -0.010(2)
C43 0.040(3) 0.070(4) 0.035(3) -0.021(2) -0.004(2) 0.000(3)
C44 0.058(3) 0.042(3) 0.029(2) -0.005(2) -0.008(2) 0.000(2)
C45 0.041(3) 0.054(3) 0.044(3) -0.029(2) 0.012(2) -0.020(2)
C46 0.043(3) 0.035(3) 0.031(2) -0.0101(19) 0.004(2) -0.010(2)
C47 0.058(3) 0.036(3) 0.050(3) 0.003(2) 0.009(3) -0.005(2)
C48 0.036(3) 0.044(3) 0.054(3) -0.001(2) -0.009(2) 0.001(2)
C49 0.036(3) 0.056(3) 0.027(2) -0.012(2) -0.0037(19) 0.002(2)
C50 0.029(2) 0.058(3) 0.045(3) -0.007(2) -0.009(2) -0.002(2)
C51 0.038(3) 0.050(3) 0.037(2) -0.015(2) -0.017(2) 0.012(2)
C52 0.045(3) 0.044(3) 0.026(2) -0.005(2) -0.008(2) 0.017(2)
C53 0.041(3) 0.035(3) 0.033(2) -0.0028(19) -0.005(2) 0.007(2)
C54 0.032(2) 0.041(3) 0.031(2) -0.0090(19) -0.0118(19) 0.008(2)
C55 0.044(3) 0.053(3) 0.051(3) -0.019(2) -0.010(2) 0.002(2)
C56 0.039(3) 0.055(3) 0.056(3) -0.007(2) -0.016(2) -0.001(2)
C57 0.031(3) 0.038(3) 0.068(3) -0.017(2) -0.010(2) 0.005(2)
C58 0.042(3) 0.049(3) 0.052(3) -0.015(2) -0.006(2) 0.001(2)
C59 0.039(3) 0.046(3) 0.049(3) -0.011(2) -0.007(2) -0.006(2)
C60 0.036(3) 0.041(3) 0.061(3) -0.015(2) -0.012(2) -0.006(2)
C61 0.037(3) 0.044(3) 0.029(2) 0.0012(19) -0.0113(19) -0.007(2)
C62 0.032(2) 0.033(2) 0.033(2) -0.0012(18) -0.0152(18) -0.0063(19)
C63 0.042(3) 0.044(3) 0.034(2) -0.011(2) -0.013(2) 0.007(2)
C64 0.056(3) 0.031(3) 0.040(3) -0.002(2) -0.019(2) -0.006(2)
C65 0.037(3) 0.044(3) 0.035(2) -0.012(2) -0.003(2) -0.002(2)
C66 0.036(3) 0.050(3) 0.036(2) -0.012(2) -0.011(2) -0.002(2)
C67 0.043(3) 0.038(3) 0.038(2) -0.013(2) -0.008(2) -0.007(2)
C68 0.035(3) 0.049(3) 0.048(3) -0.021(2) -0.010(2) 0.008(2)
C69 0.030(2) 0.049(3) 0.045(3) -0.007(2) -0.009(2) -0.009(2)
C70 0.047(3) 0.059(4) 0.037(3) -0.002(2) -0.007(2) -0.008(3)
C71 0.054(3) 0.083(4) 0.032(3) -0.023(3) -0.004(2) 0.002(3)
C72 0.053(3) 0.049(3) 0.031(2) -0.002(2) 0.002(2) -0.017(2)
C73 0.042(3) 0.083(4) 0.045(3) -0.032(3) 0.000(2) -0.017(3)
C74 0.035(3) 0.072(4) 0.044(3) -0.027(3) 0.004(2) -0.023(3)
C75 0.039(3) 0.071(4) 0.040(3) -0.021(3) 0.003(2) -0.017(3)
C76 0.043(3) 0.077(4) 0.047(3) -0.032(3) -0.008(2) 0.000(3)
C77 0.046(3) 0.080(4) 0.045(3) -0.021(3) -0.015(2) 0.001(3)
C78 0.047(3) 0.102(5) 0.037(3) -0.030(3) -0.007(2) -0.012(3)
N21 0.058(3) 0.069(3) 0.062(3) -0.028(3) -0.022(2) 0.002(3)
N22 0.066(4) 0.078(4) 0.072(3) -0.038(3) 0.026(3) -0.032(3)
N23 0.057(3) 0.038(2) 0.038(2) 0.0008(18) -0.007(2) -0.010(2)
N24 0.046(3) 0.054(3) 0.079(4) -0.008(3) -0.004(2) 0.009(2)
N25 0.066(3) 0.042(3) 0.062(3) -0.007(2) -0.031(2) -0.003(2)
N26 0.111(4) 0.038(3) 0.056(3) 0.002(2) -0.042(3) -0.015(3)
N27 0.051(3) 0.046(3) 0.068(3) 0.004(2) -0.015(2) -0.021(2)
N28 0.058(3) 0.073(4) 0.062(3) -0.024(3) 0.006(2) -0.031(3)
O11 0.109(4) 0.082(3) 0.054(3) -0.037(2) -0.027(2) 0.010(3)
O12 0.143(5) 0.175(6) 0.107(4) -0.071(4) 0.003(4) -0.100(5)
O13 0.045(2) 0.059(2) 0.0375(17) -0.0140(15) -0.0078(15) -0.0075(16)
O14 0.050(3) 0.125(4) 0.108(4) -0.053(3) 0.010(3) -0.039(3)
O15 0.133(5) 0.071(3) 0.090(3) -0.016(3) 0.034(3) -0.058(3)
O16 0.075(3) 0.056(2) 0.0467(19) -0.0087(16) 0.0039(18) -0.038(2)
O17 0.095(4) 0.055(3) 0.105(4) 0.000(3) 0.009(3) 0.023(2)
O18 0.096(4) 0.055(3) 0.095(3) -0.028(2) -0.009(3) 0.018(2)
O19 0.064(2) 0.038(2) 0.065(2) -0.0187(17) -0.0095(18) -0.0027(17)
O20 0.104(3) 0.033(2) 0.045(2) -0.0034(16) 0.013(2) 0.002(2)
O21 0.086(3) 0.044(2) 0.0376(19) 0.0054(15) 0.0050(18) -0.0179(19)
O22 0.066(2) 0.0287(18) 0.057(2) -0.0105(15) 0.0108(17) -0.0054(16)
O23 0.117(4) 0.092(3) 0.071(3) -0.030(2) 0.007(3) -0.067(3)
O24 0.099(3) 0.069(3) 0.069(3) 0.003(2) -0.021(2) -0.031(3)
O25 0.054(2) 0.0392(19) 0.0435(18) -0.0025(14) -0.0151(15) -0.0050(16)
O26 0.154(5) 0.054(3) 0.075(3) 0.017(2) -0.014(3) -0.039(3)
O27 0.106(4) 0.046(2) 0.077(3) -0.012(2) -0.022(3) -0.022(2)
O28 0.102(3) 0.059(3) 0.076(3) 0.021(2) -0.036(2) -0.036(2)
O29 0.084(3) 0.056(2) 0.059(2) -0.0284(18) -0.013(2) 0.015(2)
O30 0.104(4) 0.072(3) 0.090(3) -0.035(3) 0.001(3) -0.025(3)
O31 0.124(4) 0.086(3) 0.058(3) -0.015(2) 0.030(3) -0.048(3)
O32 0.099(3) 0.089(3) 0.046(2) -0.010(2) -0.019(2) 0.007(3)
O33 0.158(5) 0.034(2) 0.074(3) -0.022(2) -0.045(3) 0.010(3)
O34 0.074(3) 0.066(3) 0.078(3) -0.044(2) -0.028(2) -0.004(2)

loop_
_atom_type_symbol
_atom_type_description
_atom_type_scat_dispersion_real
_atom_type_scat_dispersion_imag
_atom_type_scat_source
C C 0.0033 0.0016 'International Tables Vol C Tables 4.2.6.8 and 6.1.1.4'
H H 0.0000 0.0000 'International Tables Vol C Tables 4.2.6.8 and 6.1.1.4'
N N 0.0061 0.0033 'International Tables Vol C Tables 4.2.6.8 and 6.1.1.4'
O O 0.0106 0.0060 'International Tables Vol C Tables 4.2.6.8 and 6.1.1.4'
Rb Rb -0.9393 2.9676 'International Tables Vol C Tables 4.2.6.8 and 6.1.1.4'
Cl Cl 0.1484 0.1585 'International Tables Vol C Tables 4.2.6.8 and 6.1.1.4'

loop_
_geom_angle_atom_site_label_1
_geom_angle_atom_site_label_2
_geom_angle_atom_site_label_3
_geom_angle
_geom_angle_site_symmetry_1
_geom_angle_site_symmetry_3
H2WA O2W H2WB 115.9 . .
O1 Rb1 O5 71.58(8) . .
O1 Rb1 O7 131.26(8) . 1_655
O5 Rb1 O7 109.40(8) . 1_655
O1 Rb1 O3 124.96(8) . .
O5 Rb1 O3 121.19(8) . .
O7 Rb1 O3 97.04(8) 1_655 .
O1 Rb1 O2 65.20(8) . .
O5 Rb1 O2 128.85(8) . .
O7 Rb1 O2 119.24(8) 1_655 .
O3 Rb1 O2 68.93(8) . .
O1 Rb1 O4 128.06(8) . .
O5 Rb1 O4 65.56(8) . .
O7 Rb1 O4 90.87(8) 1_655 .
O3 Rb1 O4 62.43(8) . .
O2 Rb1 O4 125.26(8) . .
O1 Rb1 O34 71.78(9) . 1_645
O5 Rb1 O34 75.37(9) . 1_645
O7 Rb1 O34 62.26(9) 1_655 1_645
O3 Rb1 O34 158.13(9) . 1_645
O2 Rb1 O34 113.49(9) . 1_645
O4 Rb1 O34 121.07(9) . 1_645
O1 Rb1 O3W 63.54(8) . .
O5 Rb1 O3W 128.37(8) . .
O7 Rb1 O3W 84.01(8) 1_655 .
O3 Rb1 O3W 105.26(8) . .
O2 Rb1 O3W 48.66(8) . .
O4 Rb1 O3W 166.06(8) . .
O34 Rb1 O3W 67.66(10) 1_645 .
O1 Rb1 Rb2 179.36(6) . 1_655
O5 Rb1 Rb2 107.99(6) . 1_655
O7 Rb1 Rb2 48.34(6) 1_655 1_655
O3 Rb1 Rb2 55.65(6) . 1_655
O2 Rb1 Rb2 115.41(6) . 1_655
O4 Rb1 Rb2 51.87(5) . 1_655
O34 Rb1 Rb2 107.67(7) 1_645 1_655
O3W Rb1 Rb2 116.63(6) . 1_655
O8 Rb2 O9 65.61(8) . .
O8 Rb2 O7 64.95(8) . .
O9 Rb2 O7 121.50(8) . .
O8 Rb2 O10 121.13(8) . .
O9 Rb2 O10 65.29(8) . .
O7 Rb2 O10 120.45(8) . .
O8 Rb2 O6 119.80(8) . .
O9 Rb2 O6 122.17(8) . .
O7 Rb2 O6 63.44(7) . .
O10 Rb2 O6 66.16(8) . .
O8 Rb2 O4 127.06(8) . 1_455
O9 Rb2 O4 150.30(8) . 1_455
O7 Rb2 O4 86.33(7) . 1_455
O10 Rb2 O4 111.68(7) . 1_455
O6 Rb2 O4 77.60(7) . 1_455
O8 Rb2 O1W 74.21(9) . 1_455
O9 Rb2 O1W 54.68(8) . 1_455
O7 Rb2 O1W 132.15(9) . 1_455
O10 Rb2 O1W 101.25(8) . 1_455
O6 Rb2 O1W 164.33(8) . 1_455
O4 Rb2 O1W 99.92(8) 1_455 1_455
O8 Rb2 O3 77.37(7) . 1_455
O9 Rb2 O3 111.06(7) . 1_455
O7 Rb2 O3 86.38(7) . 1_455
O10 Rb2 O3 151.39(7) . 1_455
O6 Rb2 O3 126.59(7) . 1_455
O4 Rb2 O3 56.29(7) 1_455 1_455
O1W Rb2 O3 60.46(8) 1_455 1_455
O8 Rb2 Rb1 81.57(6) . 1_455
O9 Rb2 Rb1 144.78(6) . 1_455
O7 Rb2 Rb1 46.26(5) . 1_455
O10 Rb2 Rb1 148.91(6) . 1_455
O6 Rb2 Rb1 84.47(5) . 1_455
O4 Rb2 Rb1 48.65(5) 1_455 1_455
O1W Rb2 Rb1 105.68(6) 1_455 1_455
O3 Rb2 Rb1 45.87(5) 1_455 1_455
O1 C1 N2 126.5(4) . .
O1 C1 N1 126.3(4) . .
N2 C1 N1 107.2(3) . .
N3 C2 N2 114.3(3) . .
N3 C2 H2A 108.7 . .
N2 C2 H2A 108.7 . .
N3 C2 H2B 108.7 . .
N2 C2 H2B 108.7 . .
H2A C2 H2B 107.6 . .
O2 C3 N3 126.3(4) . .
O2 C3 N4 124.9(4) . .
N3 C3 N4 108.8(3) . .
N5 C4 N4 113.1(3) . .
N5 C4 H4A 109.0 . .
N4 C4 H4A 109.0 . .
N5 C4 H4B 109.0 . .
N4 C4 H4B 109.0 . .
H4A C4 H4B 107.8 . .
O3 C5 N5 126.5(3) . .
O3 C5 N6 125.7(4) . .
N5 C5 N6 107.8(3) . .
N7 C6 N6 112.4(3) . .
N7 C6 H6A 109.1 . .
N6 C6 H6A 109.1 . .
N7 C6 H6B 109.1 . .
N6 C6 H6B 109.1 . .
H6A C6 H6B 107.9 . .
O4 C7 N7 126.2(4) . .
O4 C7 N8 125.8(4) . .
N7 C7 N8 108.0(3) . .
N8 C8 N9 113.7(3) . .
N8 C8 H8A 108.8 . .
N9 C8 H8A 108.8 . .
N8 C8 H8B 108.8 . .
N9 C8 H8B 108.8 . .
H8A C8 H8B 107.7 . .
O5 C9 N9 126.4(4) . .
O5 C9 N10 125.4(4) . .
N9 C9 N10 108.2(3) . .
N1 C10 N10 113.3(3) . .
N1 C10 H10A 108.9 . .
N10 C10 H10A 108.9 . .
N1 C10 H10B 108.9 . .
N10 C10 H10B 108.9 . .
H10A C10 H10B 107.7 . .
N12 C11 N10 115.7(3) . .
N12 C11 C12 103.6(3) . .
N10 C11 C12 102.7(3) . .
N12 C11 H11 111.4 . .
N10 C11 H11 111.4 . .
C12 C11 H11 111.4 . .
N9 C12 N11 115.7(3) . .
N9 C12 C11 103.5(3) . .
N11 C12 C11 102.5(3) . .
N9 C12 H12 111.5 . .
N11 C12 H12 111.5 . .
C11 C12 H12 111.5 . .
N20 C13 N8 115.6(3) . .
N20 C13 C14 104.0(3) . .
N8 C13 C14 103.6(3) . .
N20 C13 H13 111.1 . .
N8 C13 H13 111.1 . .
C14 C13 H13 111.1 . .
N7 C14 N19 115.4(3) . .
N7 C14 C13 103.3(3) . .
N19 C14 C13 102.6(3) . .
N7 C14 H14 111.6 . .
N19 C14 H14 111.6 . .
C13 C14 H14 111.6 . .
N6 C15 N18 115.1(3) . .
N6 C15 C16 103.4(3) . .
N18 C15 C16 103.2(3) . .
N6 C15 H15 111.5 . .
N18 C15 H15 111.5 . .
C16 C15 H15 111.5 . .
N5 C16 N17 115.0(3) . .
N5 C16 C15 102.8(3) . .
N17 C16 C15 103.1(3) . .
N5 C16 H16 111.7 . .
N17 C16 H16 111.7 . .
C15 C16 H16 111.7 . .
N16 C17 N4 116.0(3) . .
N16 C17 C18 102.8(3) . .
N4 C17 C18 103.1(3) . .
N16 C17 H17 111.4 . .
N4 C17 H17 111.4 . .
C18 C17 H17 111.4 . .
N15 C18 N3 115.0(3) . .
N15 C18 C17 103.6(3) . .
N3 C18 C17 103.0(3) . .
N15 C18 H18 111.5 . .
N3 C18 H18 111.5 . .
C17 C18 H18 111.5 . .
N14 C19 N2 116.0(3) . .
N14 C19 C20 103.4(3) . .
N2 C19 C20 103.0(3) . .
N14 C19 H19 111.3 . .
N2 C19 H19 111.3 . .
C20 C19 H19 111.3 . .
N13 C20 N1 114.2(3) . .
N13 C20 C19 103.2(3) . .
N1 C20 C19 103.6(3) . .
N13 C20 H20 111.8 . .
N1 C20 H20 111.8 . .
C19 C20 H20 111.8 . .
O7 C21 N14 126.2(4) . .
O7 C21 N13 125.8(3) . .
N14 C21 N13 108.0(3) . .
N15 C22 N14 114.4(3) . .
N15 C22 H22A 108.7 . .
N14 C22 H22A 108.7 . .
N15 C22 H22B 108.7 . .
N14 C22 H22B 108.7 . .
H22A C22 H22B 107.6 . .
O8 C23 N15 126.3(4) . .
O8 C23 N16 125.9(4) . .
N15 C23 N16 107.9(3) . .
N17 C24 N16 113.5(3) . .
N17 C24 H24A 108.9 . .
N16 C24 H24A 108.9 . .
N17 C24 H24B 108.9 . .
N16 C24 H24B 108.9 . .
H24A C24 H24B 107.7 . .
N13 C25 N12 113.8(3) . .
N13 C25 H25A 108.8 . .
N12 C25 H25A 108.8 . .
N13 C25 H25B 108.8 . .
N12 C25 H25B 108.8 . .
H25A C25 H25B 107.7 . .
N20 C26 N11 113.7(3) . .
N20 C26 H26A 108.8 . .
N11 C26 H26A 108.8 . .
N20 C26 H26B 108.8 . .
N11 C26 H26B 108.8 . .
H26A C26 H26B 107.7 . .
O10 C27 N19 126.9(4) . .
O10 C27 N20 125.5(4) . .
N19 C27 N20 107.7(3) . .
N19 C28 N18 113.6(3) . .
N19 C28 H28A 108.9 . .
N18 C28 H28A 108.9 . .
N19 C28 H28B 108.9 . .
N18 C28 H28B 108.9 . .
H28A C28 H28B 107.7 . .
O9 C29 N17 126.5(4) . .
O9 C29 N18 125.7(3) . .
N17 C29 N18 107.9(3) . .
O6 C30 N12 125.5(4) . .
O6 C30 N11 125.7(4) . .
N12 C30 N11 108.8(3) . .
C1 N1 C10 122.2(3) . .
C1 N1 C20 112.8(3) . .
C10 N1 C20 124.8(3) . .
C1 N2 C2 121.3(3) . .
C1 N2 C19 113.3(3) . .
C2 N2 C19 125.2(3) . .
C3 N3 C2 123.0(3) . .
C3 N3 C18 112.3(3) . .
C2 N3 C18 124.8(3) . .
C3 N4 C17 112.7(3) . .
C3 N4 C4 121.7(3) . .
C17 N4 C4 125.4(3) . .
C5 N5 C4 121.8(3) . .
C5 N5 C16 113.2(3) . .
C4 N5 C16 123.9(3) . .
C5 N6 C6 122.6(3) . .
C5 N6 C15 112.7(3) . .
C6 N6 C15 124.8(3) . .
C7 N7 C14 112.8(3) . .
C7 N7 C6 122.5(3) . .
C14 N7 C6 124.1(3) . .
C7 N8 C8 122.3(3) . .
C7 N8 C13 111.9(3) . .
C8 N8 C13 124.6(3) . .
C9 N9 C12 112.8(3) . .
C9 N9 C8 122.7(3) . .
C12 N9 C8 124.3(3) . .
C9 N10 C10 121.8(3) . .
C9 N10 C11 112.1(3) . .
C10 N10 C11 124.5(3) . .
C30 N11 C26 122.3(3) . .
C30 N11 C12 111.9(3) . .
C26 N11 C12 123.3(3) . .
C30 N12 C11 112.4(3) . .
C30 N12 C25 123.2(3) . .
C11 N12 C25 124.4(3) . .
C21 N13 C25 122.0(3) . .
C21 N13 C20 112.6(3) . .
C25 N13 C20 124.7(3) . .
C21 N14 C19 112.9(3) . .
C21 N14 C22 122.1(3) . .
C19 N14 C22 125.0(3) . .
C23 N15 C22 122.0(3) . .
C23 N15 C18 112.4(3) . .
C22 N15 C18 124.9(3) . .
C23 N16 C17 113.1(3) . .
C23 N16 C24 121.7(3) . .
C17 N16 C24 125.0(3) . .
C29 N17 C24 122.4(3) . .
C29 N17 C16 113.1(3) . .
C24 N17 C16 124.4(3) . .
C29 N18 C28 121.8(3) . .
C29 N18 C15 112.6(3) . .
C28 N18 C15 125.3(3) . .
C27 N19 C28 123.4(3) . .
C27 N19 C14 113.1(3) . .
C28 N19 C14 123.4(3) . .
C27 N20 C13 112.5(3) . .
C27 N20 C26 122.0(3) . .
C13 N20 C26 125.4(3) . .
C1 O1 Rb1 137.0(2) . .
C3 O2 Rb1 134.0(2) . .
C5 O3 Rb1 139.6(2) . .
C5 O3 Rb2 131.3(2) . 1_655
Rb1 O3 Rb2 78.48(7) . 1_655
C7 O4 Rb1 134.2(2) . .
C7 O4 Rb2 133.4(3) . 1_655
Rb1 O4 Rb2 79.48(6) . 1_655
C9 O5 Rb1 135.1(2) . .
C30 O6 Rb2 135.0(2) . .
C21 O7 Rb1 132.1(2) . 1_455
C21 O7 Rb2 142.1(2) . .
Rb1 O7 Rb2 85.40(7) 1_455 .
C23 O8 Rb2 143.0(3) . .
C29 O9 Rb2 139.0(3) . .
C27 O10 Rb2 138.0(2) . .
O23 C31 C32 118.8(5) . .
O23 C31 C36 122.5(5) . .
C32 C31 C36 118.7(5) . .
C33 C32 C31 121.5(5) . .
C33 C32 H32 119.3 . .
C31 C32 H32 119.3 . .
C32 C33 C34 119.5(5) . .
C32 C33 H33 120.2 . .
C34 C33 H33 120.2 . .
C33 C34 C35 120.9(5) . .
C33 C34 N25 119.0(4) . .
C35 C34 N25 120.0(4) . .
C36 C35 C34 119.2(5) . .
C36 C35 H35 120.4 . .
C34 C35 H35 120.4 . .
C35 C36 C31 120.1(5) . .
C35 C36 H36 119.9 . .
C31 C36 H36 119.9 . .
C38 C37 C39 120.6(4) . .
C38 C37 H37 119.7 . .
C39 C37 H37 119.7 . .
C37 C38 C42 119.0(4) . .
C37 C38 H38 120.5 . .
C42 C38 H38 120.5 . .
O22 C39 C37 119.4(4) . .
O22 C39 C40 121.2(4) . .
C37 C39 C40 119.4(4) . .
C41 C40 C39 120.2(4) . .
C41 C40 H40 119.9 . .
C39 C40 H40 119.9 . .
C40 C41 C42 119.2(4) . .
C40 C41 H41 120.4 . .
C42 C41 H41 120.4 . .
C41 C42 C38 121.5(4) . .
C41 C42 N23 118.9(4) . .
C38 C42 N23 119.6(4) . .
C44 C43 C45 119.0(5) . .
C44 C43 H43 120.5 . .
C45 C43 H43 120.5 . .
C43 C44 C46 122.1(4) . .
C43 C44 H44 118.9 . .
C46 C44 H44 118.9 . .
C43 C45 C47 121.9(4) . .
C43 C45 N22 118.1(5) . .
C47 C45 N22 120.0(5) . .
O16 C46 C44 122.3(4) . .
O16 C46 C48 120.1(4) . .
C44 C46 C48 117.6(4) . .
C48 C47 C45 118.7(4) . .
C48 C47 H47 120.6 . .
C45 C47 H47 120.6 . .
C47 C48 C46 120.6(5) . .
C47 C48 H48 119.7 . .
C46 C48 H48 119.7 . .
C50 C49 C54 120.1(4) . .
C50 C49 H49 120.0 . .
C54 C49 H49 120.0 . .
C49 C50 C51 118.7(5) . .
C49 C50 H50 120.6 . .
C51 C50 H50 120.6 . .
C52 C51 C50 122.3(4) . .
C52 C51 N21 119.7(4) . .
C50 C51 N21 118.1(5) . .
C53 C52 C51 119.0(4) . .
C53 C52 H52 120.5 . .
C51 C52 H52 120.5 . .
C52 C53 C54 119.5(4) . .
C52 C53 H53 120.2 . .
C54 C53 H53 120.2 . .
O13 C54 C49 117.8(4) . .
O13 C54 C53 121.9(4) . .
C49 C54 C53 120.3(4) . .
C60 C55 C56 120.9(5) . .
C60 C55 H55 119.5 . .
C56 C55 H55 119.5 . .
C55 C56 C57 118.3(5) . .
C55 C56 H56 120.9 . .
C57 C56 H56 120.9 . .
C58 C57 C56 120.9(5) . .
C58 C57 N24 119.8(5) . .
C56 C57 N24 119.2(5) . .
C59 C58 C57 120.2(5) . .
C59 C58 H58 119.9 . .
C57 C58 H58 119.9 . .
C58 C59 C60 119.5(5) . .
C58 C59 H59 120.2 . .
C60 C59 H59 120.2 . .
O19 C60 C55 117.0(4) . .
O19 C60 C59 123.0(5) . .
C55 C60 C59 120.1(5) . .
C63 C61 C62 120.3(4) . .
C63 C61 H61 119.8 . .
C62 C61 H61 119.8 . .
O25 C62 C61 116.9(4) . .
O25 C62 C65 123.0(4) . .
C61 C62 C65 120.1(4) . .
C61 C63 C64 119.0(4) . .
C61 C63 H63 120.5 . .
C64 C63 H63 120.5 . .
C63 C64 C72 121.3(4) . .
C63 C64 N26 119.2(5) . .
C72 C64 N26 119.5(4) . .
C72 C65 C62 120.3(4) . .
C72 C65 H65 119.9 . .
C62 C65 H65 119.9 . .
C67 C66 C68 119.9(4) . .
C67 C66 H66 120.1 . .
C68 C66 H66 120.1 . .
C66 C67 C69 119.7(4) . .
C66 C67 H67 120.2 . .
C69 C67 H67 120.2 . .
O29 C68 C66 123.0(4) . .
O29 C68 C71 118.4(4) . .
C66 C68 C71 118.6(5) . .
C67 C69 C70 121.5(5) . .
C67 C69 N27 119.3(4) . .
C70 C69 N27 119.2(4) . .
C71 C70 C69 119.1(4) . .
C71 C70 H70 120.5 . .
C69 C70 H70 120.5 . .
C70 C71 C68 121.3(5) . .
C70 C71 H71 119.4 . .
C68 C71 H71 119.4 . .
C65 C72 C64 119.0(4) . .
C65 C72 H72 120.5 . .
C64 C72 H72 120.5 . .
C78 C73 C74 118.7(5) . .
C78 C73 H73 120.7 . .
C74 C73 H73 120.7 . .
C75 C74 C73 122.4(5) . .
C75 C74 N28 118.7(5) . .
C73 C74 N28 118.9(5) . .
C74 C75 C76 119.0(5) . .
C74 C75 H75 120.5 . .
C76 C75 H75 120.5 . .
C75 C76 C77 119.4(5) . .
C75 C76 H76 120.3 . .
C77 C76 H76 120.3 . .
O32 C77 C78 117.7(5) . .
O32 C77 C76 122.4(5) . .
C78 C77 C76 120.0(6) . .
C73 C78 C77 120.4(5) . .
C73 C78 H78 119.8 . .
C77 C78 H78 119.8 . .
O12 N21 O11 123.7(5) . .
O12 N21 C51 118.3(5) . .
O11 N21 C51 118.0(5) . .
O15 N22 O14 123.4(6) . .
O15 N22 C45 118.6(6) . .
O14 N22 C45 118.0(6) . .
O21 N23 O20 122.6(4) . .
O21 N23 C42 118.8(4) . .
O20 N23 C42 118.7(4) . .
O17 N24 O18 122.0(5) . .
O17 N24 C57 118.7(5) . .
O18 N24 C57 119.3(5) . .
O34 N25 O24 123.6(5) . .
O34 N25 C34 118.1(5) . .
O24 N25 C34 118.2(5) . .
O33 N26 O26 123.6(5) . .
O33 N26 C64 119.3(5) . .
O26 N26 C64 117.1(5) . .
O27 N27 O28 123.6(5) . .
O27 N27 C69 118.9(4) . .
O28 N27 C69 117.5(5) . .
O30 N28 O31 122.6(5) . .
O30 N28 C74 118.9(5) . .
O31 N28 C74 118.5(5) . .
C54 O13 H13A 109.5 . .
C46 O16 H16A 129.1 . .
C60 O19 H19A 109.5 . .
C39 O22 H22 102.3 . .
C31 O23 H23 109.5 . .
C62 O25 H25 109.5 . .
C68 O29 H29 109.5 . .
C77 O32 H32A 109.5 . .
N25 O34 Rb1 154.2(3) . 1_465

loop_
_geom_bond_atom_site_label_1
_geom_bond_atom_site_label_2
_geom_bond_distance
_geom_bond_site_symmetry_2
O1W Rb2 3.277(3) 1_655
O2W H2WA 0.8464 .
O2W H2WB 0.8318 .
O3W Rb1 3.491(4) .
Rb1 O1 2.807(3) .
Rb1 O5 2.846(3) .
Rb1 O7 2.848(3) 1_655
Rb1 O3 2.878(3) .
Rb1 O2 2.925(3) .
Rb1 O4 3.000(3) .
Rb1 O34 3.131(4) 1_645
Rb1 Rb2 3.9288(7) 1_655
Rb2 O8 2.860(3) .
Rb2 O9 2.940(3) .
Rb2 O7 2.945(3) .
Rb2 O10 2.964(3) .
Rb2 O6 3.024(3) .
Rb2 O4 3.143(3) 1_455
Rb2 O1W 3.277(3) 1_455
Rb2 O3 3.310(3) 1_455
Rb2 Rb1 3.9288(7) 1_455
C1 O1 1.214(5) .
C1 N2 1.375(5) .
C1 N1 1.377(5) .
C2 N3 1.430(5) .
C2 N2 1.453(5) .
C2 H2A 0.9800 .
C2 H2B 0.9800 .
C3 O2 1.230(5) .
C3 N3 1.365(5) .
C3 N4 1.366(5) .
C4 N5 1.443(5) .
C4 N4 1.462(5) .
C4 H4A 0.9800 .
C4 H4B 0.9800 .
C5 O3 1.215(4) .
C5 N5 1.365(5) .
C5 N6 1.369(5) .
C6 N7 1.444(5) .
C6 N6 1.446(5) .
C6 H6A 0.9800 .
C6 H6B 0.9800 .
C7 O4 1.226(4) .
C7 N7 1.367(5) .
C7 N8 1.374(5) .
C8 N8 1.440(5) .
C8 N9 1.459(5) .
C8 H8A 0.9800 .
C8 H8B 0.9800 .
C9 O5 1.228(5) .
C9 N9 1.362(5) .
C9 N10 1.378(5) .
C10 N1 1.443(5) .
C10 N10 1.451(5) .
C10 H10A 0.9800 .
C10 H10B 0.9800 .
C11 N12 1.444(5) .
C11 N10 1.456(5) .
C11 C12 1.556(5) .
C11 H11 0.9900 .
C12 N9 1.444(5) .
C12 N11 1.460(5) .
C12 H12 0.9900 .
C13 N20 1.445(5) .
C13 N8 1.454(5) .
C13 C14 1.543(5) .
C13 H13 0.9900 .
C14 N7 1.444(5) .
C14 N19 1.459(5) .
C14 H14 0.9900 .
C15 N6 1.452(5) .
C15 N18 1.461(5) .
C15 C16 1.549(5) .
C15 H15 0.9900 .
C16 N5 1.452(5) .
C16 N17 1.457(5) .
C16 H16 0.9900 .
C17 N16 1.444(5) .
C17 N4 1.444(5) .
C17 C18 1.566(6) .
C17 H17 0.9900 .
C18 N15 1.449(5) .
C18 N3 1.457(5) .
C18 H18 0.9900 .
C19 N14 1.443(5) .
C19 N2 1.458(5) .
C19 C20 1.546(5) .
C19 H19 0.9900 .
C20 N13 1.444(5) .
C20 N1 1.457(5) .
C20 H20 0.9900 .
C21 O7 1.225(4) .
C21 N14 1.360(5) .
C21 N13 1.371(5) .
C22 N15 1.433(5) .
C22 N14 1.447(5) .
C22 H22A 0.9800 .
C22 H22B 0.9800 .
C23 O8 1.215(5) .
C23 N15 1.376(5) .
C23 N16 1.382(5) .
C24 N17 1.449(5) .
C24 N16 1.455(5) .
C24 H24A 0.9800 .
C24 H24B 0.9800 .
C25 N13 1.439(5) .
C25 N12 1.450(5) .
C25 H25A 0.9800 .
C25 H25B 0.9800 .
C26 N20 1.445(5) .
C26 N11 1.452(5) .
C26 H26A 0.9800 .
C26 H26B 0.9800 .
C27 O10 1.224(5) .
C27 N19 1.365(5) .
C27 N20 1.375(5) .
C28 N19 1.447(5) .
C28 N18 1.450(5) .
C28 H28A 0.9800 .
C28 H28B 0.9800 .
C29 O9 1.223(5) .
C29 N17 1.365(5) .
C29 N18 1.372(5) .
C30 O6 1.231(5) .
C30 N12 1.362(5) .
C30 N11 1.365(5) .
O3 Rb2 3.310(3) 1_655
O4 Rb2 3.143(3) 1_655
O7 Rb1 2.848(3) 1_455
C31 O23 1.344(6) .
C31 C32 1.380(7) .
C31 C36 1.401(7) .
C32 C33 1.359(7) .
C32 H32 0.9400 .
C33 C34 1.373(7) .
C33 H33 0.9400 .
C34 C35 1.386(7) .
C34 N25 1.460(6) .
C35 C36 1.377(7) .
C35 H35 0.9400 .
C36 H36 0.9400 .
C37 C38 1.358(7) .
C37 C39 1.383(6) .
C37 H37 0.9400 .
C38 C42 1.386(6) .
C38 H38 0.9400 .
C39 O22 1.348(5) .
C39 C40 1.395(6) .
C40 C41 1.365(6) .
C40 H40 0.9400 .
C41 C42 1.369(6) .
C41 H41 0.9400 .
C42 N23 1.451(6) .
C43 C44 1.358(7) .
C43 C45 1.371(7) .
C43 H43 0.9400 .
C44 C46 1.397(7) .
C44 H44 0.9400 .
C45 C47 1.385(7) .
C45 N22 1.454(7) .
C46 O16 1.310(5) .
C46 C48 1.409(6) .
C47 C48 1.380(7) .
C47 H47 0.9400 .
C48 H48 0.9400 .
C49 C50 1.369(7) .
C49 C54 1.380(6) .
C49 H49 0.9400 .
C50 C51 1.374(6) .
C50 H50 0.9400 .
C51 C52 1.374(7) .
C51 N21 1.478(6) .
C52 C53 1.367(6) .
C52 H52 0.9400 .
C53 C54 1.397(6) .
C53 H53 0.9400 .
C54 O13 1.360(5) .
C55 C60 1.377(7) .
C55 C56 1.384(7) .
C55 H55 0.9400 .
C56 C57 1.386(7) .
C56 H56 0.9400 .
C57 C58 1.379(7) .
C57 N24 1.438(7) .
C58 C59 1.373(7) .
C58 H58 0.9400 .
C59 C60 1.384(7) .
C59 H59 0.9400 .
C60 O19 1.355(6) .
C61 C63 1.364(6) .
C61 C62 1.380(6) .
C61 H61 0.9400 .
C62 O25 1.350(5) .
C62 C65 1.391(6) .
C63 C64 1.382(6) .
C63 H63 0.9400 .
C64 C72 1.392(7) .
C64 N26 1.457(6) .
C65 C72 1.356(6) .
C65 H65 0.9400 .
C66 C67 1.363(6) .
C66 C68 1.398(6) .
C66 H66 0.9400 .
C67 C69 1.377(6) .
C67 H67 0.9400 .
C68 O29 1.342(6) .
C68 C71 1.408(7) .
C69 C70 1.382(7) .
C69 N27 1.448(6) .
C70 C71 1.339(7) .
C70 H70 0.9400 .
C71 H71 0.9400 .
C72 H72 0.9400 .
C73 C78 1.372(8) .
C73 C74 1.376(7) .
C73 H73 0.9400 .
C74 C75 1.368(7) .
C74 N28 1.447(7) .
C75 C76 1.380(8) .
C75 H75 0.9400 .
C76 C77 1.401(7) .
C76 H76 0.9400 .
C77 O32 1.364(7) .
C77 C78 1.379(8) .
C78 H78 0.9400 .
N21 O12 1.202(7) .
N21 O11 1.216(6) .
N22 O15 1.199(7) .
N22 O14 1.269(7) .
N23 O21 1.224(5) .
N23 O20 1.224(5) .
N24 O17 1.230(6) .
N24 O18 1.230(6) .
N25 O34 1.220(6) .
N25 O24 1.250(6) .
N26 O33 1.217(6) .
N26 O26 1.226(6) .
N27 O27 1.220(6) .
N27 O28 1.233(5) .
N28 O30 1.225(6) .
N28 O31 1.239(6) .
O13 H13A 0.8300 .
O16 H16A 0.9038 .
O19 H19A 0.8300 .
O22 H22 0.7653 .
O23 H23 0.8300 .
O25 H25 0.8300 .
O29 H29 0.8300 .
O32 H32A 0.8300 .
O34 Rb1 3.131(4) 1_465
